data_4350105
loop_
_publ_author_name
'Meng, Xianghe'
'Liang, Fei'
'Tang, Jian'
'Kang, Kaijin'
'Yin, Wenlong'
'Zeng, Tixian'
'Kang, Bin'
'Lin, Zheshuai'
'Xia, Mingjun'

_publ_section_title
;
 LiO4 tetrahedra lock the alignment of \p-conjugated layers to maximize
 optical anisotropy in metal hydroisocyanurates
;
_journal_issue 10
_journal_name_full 'Inorganic Chemistry Frontiers'
_journal_page_first 2850
_journal_paper_doi 10.1039/C9QI01047E
_journal_volume 6
_journal_year 2019
_chemical_formula_sum 'C12 H20 Ba N12 Na2 O18'
_chemical_formula_weight 803.72
_space_group_IT_number 15
_space_group_name_Hall '-C 2yc'
_space_group_name_H-M_alt 'C 1 2/c 1'
_atom_sites_solution_hydrogens geom
_atom_sites_solution_primary direct
_atom_sites_solution_secondary difmap
_audit_creation_method SHELXL-97
_audit_update_record
;
2019-07-22 deposited with the CCDC.	2019-09-02 downloaded from the CCDC.
;
_cell_angle_alpha 90.00
_cell_angle_beta 101.245(3)
_cell_angle_gamma 90.00
_cell_formula_units_Z 4
_cell_length_a 17.0294(6)
_cell_length_b 6.5546(2)
_cell_length_c 23.1652(8)
_cell_measurement_temperature 293(2)
_cell_volume 2536.08(15)
_computing_structure_refinement 'SHELXL-97 (Sheldrick, 1997)'
_computing_structure_solution 'SHELXS-97 (Sheldrick, 1990)'
_diffrn_ambient_temperature 293(2)
_diffrn_measured_fraction_theta_full 0.999
_diffrn_measured_fraction_theta_max 0.999
_diffrn_radiation_monochromator graphite
_diffrn_radiation_source 'fine-focus sealed tube'
_diffrn_radiation_type MoK\a
_diffrn_radiation_wavelength 0.71073
_diffrn_reflns_av_R_equivalents 0.0295
_diffrn_reflns_av_sigmaI/netI 0.0187
_diffrn_reflns_limit_h_max 21
_diffrn_reflns_limit_h_min -21
_diffrn_reflns_limit_k_max 8
_diffrn_reflns_limit_k_min -8
_diffrn_reflns_limit_l_max 28
_diffrn_reflns_limit_l_min -28
_diffrn_reflns_number 16240
_diffrn_reflns_theta_full 26.37
_diffrn_reflns_theta_max 26.37
_diffrn_reflns_theta_min 3.30
_exptl_absorpt_coefficient_mu 1.712
_exptl_crystal_density_diffrn 2.105
_exptl_crystal_density_method 'not measured'
_exptl_crystal_F_000 1592
_refine_diff_density_max 0.488
_refine_diff_density_min -0.348
_refine_diff_density_rms 0.068
_refine_ls_extinction_method none
_refine_ls_goodness_of_fit_ref 1.090
_refine_ls_hydrogen_treatment mixed
_refine_ls_matrix_type full
_refine_ls_number_parameters 222
_refine_ls_number_reflns 2599
_refine_ls_number_restraints 6
_refine_ls_restrained_S_all 1.092
_refine_ls_R_factor_all 0.0188
_refine_ls_R_factor_gt 0.0183
_refine_ls_shift/su_max 0.000
_refine_ls_shift/su_mean 0.000
_refine_ls_structure_factor_coef Fsqd
_refine_ls_weighting_details 'calc w=1/[\s^2^(Fo^2^)+(0.0212P)^2^+3.2254P] where P=(Fo^2^+2Fc^2^)/3'
_refine_ls_weighting_scheme calc
_refine_ls_wR_factor_gt 0.0453
_refine_ls_wR_factor_ref 0.0456
_reflns_number_gt 2538
_reflns_number_total 2599
_reflns_threshold_expression >2sigma(I)
_cod_data_source_file c9qi01047e2.cif
_cod_data_source_block exp_5606
_cod_database_code 4350105

loop_
_symmetry_equiv_pos_as_xyz
'x, y, z'
'-x, y, -z+1/2'
'x+1/2, y+1/2, z'
'-x+1/2, y+1/2, -z+1/2'
'-x, -y, -z'
'x, -y, z-1/2'
'-x+1/2, -y+1/2, -z'
'x+1/2, -y+1/2, z-1/2'

loop_
_atom_site_label
_atom_site_type_symbol
_atom_site_fract_x
_atom_site_fract_y
_atom_site_fract_z
_atom_site_U_iso_or_equiv
_atom_site_adp_type
_atom_site_occupancy
_atom_site_symmetry_multiplicity
_atom_site_calc_flag
_atom_site_refinement_flags
Ba1 Ba 0.5000 0.30296(2) 0.7500 0.02101(6) Uani 1 2 d S
Na1 Na 0.51333(5) 0.48259(14) 0.57942(4) 0.03295(19) Uani 1 1 d .
C1 C 0.17847(11) 0.5058(3) 0.47514(8) 0.0222(4) Uani 1 1 d .
C2 C 0.69355(11) 0.4306(3) 0.75666(8) 0.0224(4) Uani 1 1 d .
C3 C 0.81927(11) 0.4483(3) 0.72422(8) 0.0223(4) Uani 1 1 d .
C4 C 0.69103(11) 0.4430(3) 0.65701(8) 0.0225(4) Uani 1 1 d .
C5 C 0.30432(11) 0.4853(3) 0.54415(9) 0.0245(4) Uani 1 1 d .
C6 C 0.17650(11) 0.4770(3) 0.57470(8) 0.0227(4) Uani 1 1 d .
N1 N 0.26106(9) 0.5031(3) 0.48840(7) 0.0240(3) Uani 1 1 d .
H1 H 0.2866 0.5132 0.4599 0.029 Uiso 1 1 calc R
N2 N 0.13688(9) 0.4941(3) 0.51875(7) 0.0236(3) Uani 1 1 d .
N3 N 0.77445(9) 0.4467(3) 0.66915(7) 0.0259(4) Uani 1 1 d .
H3 H 0.7988 0.4479 0.6400 0.031 Uiso 1 1 calc R
N4 N 0.65164(9) 0.4305(3) 0.70169(7) 0.0240(3) Uani 1 1 d .
N5 N 0.77632(9) 0.4402(3) 0.76774(7) 0.0232(3) Uani 1 1 d .
H5 H 0.8016 0.4411 0.8037 0.028 Uiso 1 1 calc R
N6 N 0.25898(9) 0.4717(3) 0.58625(7) 0.0267(4) Uani 1 1 d .
H6 H 0.2833 0.4590 0.6223 0.032 Uiso 1 1 calc R
O1 O 0.65940(8) 0.4208(3) 0.79960(6) 0.0320(3) Uani 1 1 d .
O2 O 0.89301(8) 0.4568(2) 0.73433(6) 0.0285(3) Uani 1 1 d .
O3 O 0.49934(9) 0.1558(2) 0.63571(7) 0.0301(3) Uani 1 1 d D
O4 O 0.49946(9) 0.7351(2) 0.50644(8) 0.0327(3) Uani 1 1 d D
O5 O 0.14509(8) 0.5207(3) 0.42272(6) 0.0322(3) Uani 1 1 d .
O6 O 0.65657(8) 0.4525(2) 0.60495(6) 0.0305(3) Uani 1 1 d .
O7 O 0.49380(11) 0.6557(3) 0.67521(9) 0.0435(4) Uani 1 1 d D
O8 O 0.14158(8) 0.4638(2) 0.61689(6) 0.0303(3) Uani 1 1 d .
O9 O 0.37685(8) 0.4793(3) 0.55520(7) 0.0390(4) Uani 1 1 d .
H4A H 0.5402(15) 0.815(4) 0.5085(14) 0.058 Uiso 1 1 d D
H3A H 0.5387(15) 0.091(5) 0.6256(13) 0.058 Uiso 1 1 d D
H4B H 0.4579(15) 0.815(4) 0.5025(14) 0.058 Uiso 1 1 d D
H3B H 0.4570(14) 0.101(5) 0.6163(12) 0.058 Uiso 1 1 d D
H7A H 0.4524(15) 0.729(4) 0.6724(14) 0.058 Uiso 1 1 d D
H7B H 0.5294(17) 0.742(4) 0.6925(14) 0.058 Uiso 1 1 d D

loop_
_atom_site_aniso_label
_atom_site_aniso_U_11
_atom_site_aniso_U_22
_atom_site_aniso_U_33
_atom_site_aniso_U_23
_atom_site_aniso_U_13
_atom_site_aniso_U_12
Ba1 0.01334(8) 0.02757(10) 0.02158(9) 0.000 0.00207(6) 0.000
Na1 0.0187(4) 0.0442(5) 0.0346(4) 0.0086(4) 0.0018(3) 0.0000(3)
C1 0.0159(8) 0.0263(9) 0.0245(9) -0.0013(8) 0.0040(7) -0.0010(7)
C2 0.0156(8) 0.0268(10) 0.0243(9) -0.0028(8) 0.0027(7) -0.0029(7)
C3 0.0169(9) 0.0258(9) 0.0239(9) -0.0008(7) 0.0034(7) -0.0017(7)
C4 0.0159(8) 0.0272(10) 0.0236(9) 0.0000(8) 0.0017(7) -0.0006(7)
C5 0.0169(9) 0.0291(10) 0.0276(10) -0.0008(8) 0.0048(7) 0.0009(7)
C6 0.0159(8) 0.0288(10) 0.0230(9) -0.0016(8) 0.0030(7) 0.0020(7)
N1 0.0154(7) 0.0365(9) 0.0209(8) -0.0002(7) 0.0054(6) -0.0008(7)
N2 0.0138(7) 0.0357(9) 0.0210(8) -0.0010(7) 0.0032(6) -0.0003(6)
N3 0.0138(7) 0.0444(10) 0.0193(8) -0.0002(7) 0.0028(6) -0.0021(7)
N4 0.0134(7) 0.0362(9) 0.0220(8) -0.0019(7) 0.0026(6) -0.0014(6)
N5 0.0134(7) 0.0360(9) 0.0191(7) -0.0017(7) 0.0008(6) -0.0025(6)
N6 0.0144(7) 0.0458(10) 0.0190(8) 0.0013(7) 0.0008(6) 0.0032(7)
O1 0.0180(7) 0.0572(10) 0.0217(7) -0.0040(7) 0.0057(5) -0.0066(6)
O2 0.0124(6) 0.0436(9) 0.0286(7) 0.0000(6) 0.0018(5) -0.0021(6)
O3 0.0200(7) 0.0419(9) 0.0275(7) -0.0045(6) 0.0026(6) -0.0004(6)
O4 0.0188(7) 0.0327(8) 0.0474(9) 0.0053(7) 0.0082(7) 0.0001(6)
O5 0.0199(7) 0.0561(10) 0.0197(7) 0.0010(6) 0.0018(5) -0.0031(6)
O6 0.0179(6) 0.0520(9) 0.0199(7) 0.0019(6) -0.0003(5) -0.0018(6)
O7 0.0304(9) 0.0369(9) 0.0641(12) 0.0053(8) 0.0118(8) 0.0041(7)
O8 0.0193(7) 0.0514(9) 0.0211(7) 0.0019(6) 0.0062(5) 0.0040(6)
O9 0.0132(7) 0.0682(11) 0.0352(8) 0.0026(8) 0.0037(6) 0.0012(7)

loop_
_atom_type_symbol
_atom_type_description
_atom_type_scat_dispersion_real
_atom_type_scat_dispersion_imag
_atom_type_scat_source
C C 0.0033 0.0016 'International Tables Vol C Tables 4.2.6.8 and 6.1.1.4'
H H 0.0000 0.0000 'International Tables Vol C Tables 4.2.6.8 and 6.1.1.4'
N N 0.0061 0.0033 'International Tables Vol C Tables 4.2.6.8 and 6.1.1.4'
O O 0.0106 0.0060 'International Tables Vol C Tables 4.2.6.8 and 6.1.1.4'
Na Na 0.0362 0.0249 'International Tables Vol C Tables 4.2.6.8 and 6.1.1.4'
Ba Ba -0.3244 2.2819 'International Tables Vol C Tables 4.2.6.8 and 6.1.1.4'

loop_
_geom_angle_atom_site_label_1
_geom_angle_atom_site_label_2
_geom_angle_atom_site_label_3
_geom_angle
_geom_angle_site_symmetry_1
_geom_angle_site_symmetry_3
O3 Ba1 O3 139.93(7) . 2_656
O3 Ba1 O1 83.37(4) . 2_656
O3 Ba1 O1 107.57(4) 2_656 2_656
O3 Ba1 O1 107.57(4) . .
O3 Ba1 O1 83.37(4) 2_656 .
O1 Ba1 O1 148.43(7) 2_656 .
O3 Ba1 O7 73.52(5) . .
O3 Ba1 O7 146.51(5) 2_656 .
O1 Ba1 O7 67.55(5) 2_656 .
O1 Ba1 O7 86.85(5) . .
O3 Ba1 O7 146.51(5) . 2_656
O3 Ba1 O7 73.52(5) 2_656 2_656
O1 Ba1 O7 86.85(5) 2_656 2_656
O1 Ba1 O7 67.55(5) . 2_656
O7 Ba1 O7 73.13(8) . 2_656
O3 Ba1 O2 74.09(4) . 3_445
O3 Ba1 O2 74.68(4) 2_656 3_445
O1 Ba1 O2 68.48(4) 2_656 3_445
O1 Ba1 O2 142.58(4) . 3_445
O7 Ba1 O2 127.38(5) . 3_445
O7 Ba1 O2 130.91(5) 2_656 3_445
O3 Ba1 O2 74.68(4) . 4_646
O3 Ba1 O2 74.09(4) 2_656 4_646
O1 Ba1 O2 142.58(5) 2_656 4_646
O1 Ba1 O2 68.48(4) . 4_646
O7 Ba1 O2 130.91(5) . 4_646
O7 Ba1 O2 127.38(5) 2_656 4_646
O2 Ba1 O2 76.45(6) 3_445 4_646
O3 Ba1 N4 66.84(4) . .
O3 Ba1 N4 125.23(4) 2_656 .
O1 Ba1 N4 125.04(4) 2_656 .
O1 Ba1 N4 43.96(4) . .
O7 Ba1 N4 60.34(5) . .
O7 Ba1 N4 93.72(5) 2_656 .
O2 Ba1 N4 135.31(4) 3_445 .
O2 Ba1 N4 73.13(4) 4_646 .
O3 Ba1 N4 125.23(4) . 2_656
O3 Ba1 N4 66.84(4) 2_656 2_656
O1 Ba1 N4 43.96(4) 2_656 2_656
O1 Ba1 N4 125.04(4) . 2_656
O7 Ba1 N4 93.72(5) . 2_656
O7 Ba1 N4 60.34(5) 2_656 2_656
O2 Ba1 N4 73.13(4) 3_445 2_656
O2 Ba1 N4 135.31(4) 4_646 2_656
N4 Ba1 N4 148.94(6) . 2_656
O3 Ba1 C2 87.29(4) . .
O3 Ba1 C2 102.54(4) 2_656 .
O1 Ba1 C2 143.01(5) 2_656 .
O1 Ba1 C2 20.99(4) . .
O7 Ba1 C2 75.48(5) . .
O7 Ba1 C2 81.52(5) 2_656 .
O2 Ba1 C2 141.91(4) 3_445 .
O2 Ba1 C2 66.58(4) 4_646 .
N4 Ba1 C2 23.26(4) . .
N4 Ba1 C2 141.81(5) 2_656 .
O3 Ba1 C2 102.54(4) . 2_656
O3 Ba1 C2 87.29(4) 2_656 2_656
O1 Ba1 C2 20.99(4) 2_656 2_656
O1 Ba1 C2 143.01(5) . 2_656
O7 Ba1 C2 81.52(5) . 2_656
O7 Ba1 C2 75.48(5) 2_656 2_656
O2 Ba1 C2 66.58(4) 3_445 2_656
O2 Ba1 C2 141.91(4) 4_646 2_656
N4 Ba1 C2 141.81(5) . 2_656
N4 Ba1 C2 23.26(4) 2_656 2_656
C2 Ba1 C2 151.29(7) . 2_656
O9 Na1 O4 82.81(6) . .
O9 Na1 O6 174.75(8) . .
O4 Na1 O6 100.96(6) . .
O9 Na1 O4 82.44(6) . 5_666
O4 Na1 O4 81.00(6) . 5_666
O6 Na1 O4 94.48(6) . 5_666
O9 Na1 O3 85.72(6) . .
O4 Na1 O3 163.34(7) . .
O6 Na1 O3 89.81(6) . .
O4 Na1 O3 85.56(6) 5_666 .
O9 Na1 O7 85.38(6) . .
O4 Na1 O7 107.40(7) . .
O6 Na1 O7 96.88(6) . .
O4 Na1 O7 164.24(7) 5_666 .
O3 Na1 O7 83.59(6) . .
O9 Na1 Na1 80.28(5) . 5_666
O4 Na1 Na1 41.30(5) . 5_666
O6 Na1 Na1 100.08(5) . 5_666
O4 Na1 Na1 39.70(4) 5_666 5_666
O3 Na1 Na1 124.59(6) . 5_666
O7 Na1 Na1 146.77(6) . 5_666
O9 Na1 Ba1 89.39(5) . .
O4 Na1 Ba1 149.97(5) . .
O6 Na1 Ba1 89.07(4) . .
O4 Na1 Ba1 126.77(5) 5_666 .
O3 Na1 Ba1 41.29(4) . .
O7 Na1 Ba1 42.85(4) . .
Na1 Na1 Ba1 163.72(4) 5_666 .
O5 C1 N2 122.16(17) . .
O5 C1 N1 118.14(16) . .
N2 C1 N1 119.70(17) . .
O1 C2 N4 121.04(16) . .
O1 C2 N5 118.07(17) . .
N4 C2 N5 120.89(16) . .
O1 C2 Ba1 54.62(9) . .
N4 C2 Ba1 67.66(10) . .
N5 C2 Ba1 165.94(13) . .
O2 C3 N3 123.07(17) . .
O2 C3 N5 122.50(17) . .
N3 C3 N5 114.43(16) . .
O6 C4 N4 122.85(17) . .
O6 C4 N3 117.88(16) . .
N4 C4 N3 119.26(16) . .
O9 C5 N6 122.97(18) . .
O9 C5 N1 122.94(18) . .
N6 C5 N1 114.09(16) . .
O8 C6 N2 122.50(17) . .
O8 C6 N6 118.14(17) . .
N2 C6 N6 119.36(16) . .
C5 N1 C1 123.49(16) . .
C6 N2 C1 119.38(16) . .
C3 N3 C4 123.77(16) . .
C2 N4 C4 118.82(16) . .
C2 N4 Ba1 89.08(11) . .
C4 N4 Ba1 150.01(12) . .
C3 N5 C2 122.75(16) . .
C5 N6 C6 123.97(16) . .
C2 O1 Ba1 104.39(11) . .
C3 O2 Ba1 130.80(13) . 3
Na1 O3 Ba1 102.13(6) . .
Na1 O4 Na1 99.00(6) . 5_666
C4 O6 Na1 120.69(12) . .
Na1 O7 Ba1 99.74(6) . .
C5 O9 Na1 176.88(16) . .

loop_
_geom_bond_atom_site_label_1
_geom_bond_atom_site_label_2
_geom_bond_distance
_geom_bond_site_symmetry_2
Ba1 O3 2.8157(15) .
Ba1 O3 2.8157(15) 2_656
Ba1 O1 2.8406(13) 2_656
Ba1 O1 2.8406(14) .
Ba1 O7 2.8788(18) .
Ba1 O7 2.8788(18) 2_656
Ba1 O2 2.8881(15) 3_445
Ba1 O2 2.8881(14) 4_646
Ba1 N4 3.1220(15) .
Ba1 N4 3.1220(15) 2_656
Ba1 C2 3.3748(18) .
Ba1 C2 3.3748(18) 2_656
Na1 O9 2.2822(16) .
Na1 O4 2.3446(18) .
Na1 O6 2.4034(15) .
Na1 O4 2.4228(19) 5_666
Na1 O3 2.5430(18) .
Na1 O7 2.571(2) .
Na1 Na1 3.6255(17) 5_666
C1 O5 1.240(2) .
C1 N2 1.344(2) .
C1 N1 1.380(2) .
C2 O1 1.248(2) .
C2 N4 1.333(2) .
C2 N5 1.384(2) .
C3 O2 1.233(2) .
C3 N3 1.353(2) .
C3 N5 1.357(2) .
C4 O6 1.236(2) .
C4 N4 1.341(2) .
C4 N3 1.393(2) .
C5 O9 1.212(2) .
C5 N6 1.360(2) .
C5 N1 1.361(2) .
C6 O8 1.242(2) .
C6 N2 1.344(2) .
C6 N6 1.378(2) .
O2 Ba1 2.8881(14) 3
O4 Na1 2.4228(19) 5_666
